data_4001180
loop_
_publ_author_name
'Nilges, Tom'
'Messel, Julia'
'Bawohl, Melanie'
'Lange, Stefan'

_publ_section_title
;
 Silver(I) Chalcogenide Halides Ag19Te6Br7, Ag19Te6Br5.4I1.6, and
 Ag19Te5SeBr7
;
_journal_issue 12
_journal_name_full 'Chemistry of Materials'
_journal_page_first 4080
_journal_paper_doi 10.1021/cm800425u
_journal_volume 20
_journal_year 2008
_chemical_formula_sum 'Ag19 Br5.438 I1.562 Te6'
_chemical_formula_weight 3447.9
_chemical_name_systematic ' ?'
_space_group_IT_number 62
_symmetry_cell_setting orthorhombic
_symmetry_space_group_name_Hall '-P 2ac 2n'
_symmetry_space_group_name_H-M 'P n m a'
_cell_angle_alpha 90
_cell_angle_beta 90
_cell_angle_gamma 90
_cell_formula_units_Z 4
_cell_length_a 15.442(3)
_cell_length_b 7.889(2)
_cell_length_c 26.089(4)
_cell_measurement_reflns_used 3605
_cell_measurement_temperature 298
_cell_measurement_theta_max 28.05
_cell_measurement_theta_min 1.53
_cell_volume 3178.2(11)
_computing_publication_material '(Jana2000; Petricek and Dusek, 2000)'
_computing_structure_refinement '(Jana2000; Petricek and Dusek, 2000)'
_diffrn_ambient_temperature 298
_diffrn_measured_fraction_theta_full 1.00
_diffrn_measurement_device_type 'IPDS II'
_diffrn_radiation_monochromator graphite
_diffrn_radiation_source X-ray
_diffrn_radiation_type 'Mo K\a'
_diffrn_radiation_wavelength 0.71073
_diffrn_reflns_av_R_equivalents 0.1366
_diffrn_reflns_av_sigmaI/netI 0.2101
_diffrn_reflns_limit_h_max 20
_diffrn_reflns_limit_h_min -19
_diffrn_reflns_limit_k_max 10
_diffrn_reflns_limit_k_min -10
_diffrn_reflns_limit_l_max 34
_diffrn_reflns_limit_l_min -33
_diffrn_reflns_number 21551
_diffrn_reflns_theta_full 28.05
_diffrn_reflns_theta_max 28.05
_diffrn_reflns_theta_min 1.53
_exptl_absorpt_coefficient_mu 25.153
_exptl_absorpt_correction_T_max 0.272
_exptl_absorpt_correction_T_min 0.125
_exptl_absorpt_correction_type numerical
_exptl_crystal_colour 'dark grey'
_exptl_crystal_density_diffrn 7.203
_exptl_crystal_description isometric
_exptl_crystal_F_000 5913
_exptl_crystal_size_max 0.06
_exptl_crystal_size_mid 0.04
_exptl_crystal_size_min 0.04
_refine_diff_density_max 1.42
_refine_diff_density_min -1.60
_refine_ls_extinction_method none
_refine_ls_goodness_of_fit_gt 1.57
_refine_ls_goodness_of_fit_ref 0.84
_refine_ls_number_parameters 475
_refine_ls_number_reflns 2877
_refine_ls_R_factor_all 0.1596
_refine_ls_R_factor_gt 0.0417
_refine_ls_shift/su_max 0.0149
_refine_ls_shift/su_mean 0.0082
_refine_ls_structure_factor_coef Fsqd
_refine_ls_weighting_details w=1/(\s^2^(I)+0.0001I^2^)
_refine_ls_weighting_scheme sigma
_refine_ls_wR_factor_gt 0.0498
_refine_ls_wR_factor_ref 0.0667
_reflns_number_gt 855
_reflns_number_total 2877
_reflns_threshold_expression I>3\s(I)
_cod_data_source_file cm800425u-file003.cif
_cod_data_source_block (Ag19Te6Br5.4I1.6)
_cod_depositor_comments
;
The following automatic conversions were performed:

'_exptl_absorpt_correction_type' value 'Numerical' changed to
'numerical' according to
/home/saulius/struct/CIF-dictionaries/cif_core.dic dictionary named
'cif_core.dic' version 2.4.1 from 2010-06-29.

Automatic conversion script
Id: cif_fix_values 1715 2011-07-08 13:25:40Z adriana 
;
_cod_database_code 4001180

loop_
_symmetry_equiv_pos_site_id
_symmetry_equiv_pos_as_xyz
1 x,y,z
2 1/2+x,y,1/2-z
3 1/2-x,1/2+y,1/2+z
4 -x,1/2+y,-z
5 -x,-y,-z
6 1/2-x,-y,1/2+z
7 1/2+x,1/2-y,1/2-z
8 x,1/2-y,z

loop_
_atom_site_label
_atom_site_type_symbol
_atom_site_fract_x
_atom_site_fract_y
_atom_site_fract_z
_atom_site_adp_type
_atom_site_U_iso_or_equiv
_atom_site_symmetry_multiplicity
_atom_site_occupancy
_atom_site_calc_flag
Te1 Te 0.20077(16) 0.25 0.60058(10) Uani 0.0470(9) 4 1 d
Te2 Te -0.36810(19) 0.25 0.70407(12) Uani 0.0632(10) 4 1 d
Te3 Te 0.1084(2) -0.25 0.71059(12) Uani 0.0630(11) 4 1 d
Te4 Te 0.0194(2) -0.25 0.53989(11) Uani 0.0513(9) 4 1 d
Te5 Te 0.49215(19) -0.25 0.45289(12) Uani 0.0569(10) 4 1 d
Te6 Te -0.07360(19) 0.25 0.64712(10) Uani 0.0547(10) 4 1 d
Br1 Br -0.12128(15) 0.0090(3) 0.79547(11) Uani 0.0457(9) 8 0.78(2) d
Br2 Br 0.3147(2) -0.25 0.58064(13) Uani 0.0485(14) 4 0.72(3) d
Br3 Br -0.1803(2) -0.25 0.67265(13) Uani 0.0451(13) 4 0.81(3) d
Br4 Br 0.24912(17) -0.0006(3) 0.45493(10) Uani 0.0453(9) 8 0.810(19) d
Br5 Br -0.4359(2) -0.25 0.62538(15) Uani 0.0457(11) 4 0.72(3) d
I1 I -0.121277 0.009037 0.795474 Uani 0.0457(9) 8 0.22(2) d
I2 I 0.314718 -0.25 0.580642 Uani 0.0485(14) 4 0.28(3) d
I3 I -0.180305 -0.25 0.67265 Uani 0.0451(13) 4 0.19(3) d
I4 I 0.249119 -0.000616 0.454931 Uani 0.0453(9) 8 0.190(19) d
I5 I -0.435904 -0.25 0.625377 Uani 0.0457(11) 4 0.28(3) d
Ag1 Ag -0.2041(8) 0.25 0.7193(7) Uani 0.214(8) 4 0.70(2) d
Ag2 Ag 0.1761(6) -0.25 0.5163(4) Uani 0.088(4) 4 0.476(13) d
Ag3 Ag -0.1320(6) -0.25 0.5735(7) Uani 0.078(5) 4 0.385(16) d
Ag4 Ag 0.1153(14) -0.0591(16) 0.6204(6) Uani 0.151(9) 8 0.428(19) d
Ag5 Ag 0.2665(6) -0.25 0.6889(9) Uani 0.137(6) 4 0.530(15) d
Ag6 Ag -0.336(3) -0.077(3) 0.6871(15) Uani 0.32(2) 8 0.30(3) d
Ag7 Ag 0.0175(12) 0.110(2) 0.7223(8) Uani 0.209(7) 8 0.433(15) d
Ag8 Ag 0.075(3) 0.112(4) 0.5360(16) Uani 0.316(16) 8 0.32(2) d
Ag9 Ag -0.2558(18) 0.041(2) 0.6577(8) Uani 0.266(12) 8 0.253(17) d
Ag10 Ag 0.1563(15) -0.021(3) 0.5470(8) Uani 0.225(10) 8 0.408(16) d
Ag11 Ag -0.0217(13) -0.25 0.7486(13) Uani 0.206(11) 4 0.38(3) d
Ag12 Ag 0.0221(16) -0.039(2) 0.6388(7) Uani 0.211(9) 8 0.44(2) d
Ag13 Ag -0.0765(13) -0.056(3) 0.5956(8) Uani 0.190(8) 8 0.379(13) d
Ag14 Ag -0.348(2) 0.135(4) 0.8089(8) Uani 0.325(16) 8 0.397(19) d
Ag15 Ag 0.007(3) -0.25 0.7886(16) Uani 0.42(3) 4 0.34(4) d
Ag16 Ag -0.1185(8) 0.0833(18) 0.9088(9) Uani 0.262(8) 8 0.506(18) d
Ag17 Ag 0.4013(14) 0.124(4) 0.4817(9) Uani 0.428(14) 8 0.64(2) d
Ag18 Ag 0.2078(10) -0.0270(19) 0.6520(6) Uani 0.131(7) 8 0.319(13) d
Ag19 Ag 0.2672(14) -0.155(6) 0.3715(11) Uani 0.39(2) 8 0.41(2) d
Ag20 Ag -0.040(2) -0.038(2) 0.9563(8) Uani 0.308(16) 8 0.39(2) d
Ag21 Ag -0.004(2) 0.118(2) 0.5610(7) Uani 0.40(3) 8 0.46(2) d
Ag22 Ag 0.142(3) 0.25 0.496(2) Uani 0.18(3) 4 0.20(2) d
Ag23 Ag -0.284(3) 0.25 0.7910(8) Uani 0.30(2) 4 0.49(4) d
Ag24 Ag -0.097(3) 0.25 0.5545(13) Uani 0.29(3) 4 0.16(2) d
Ag25 Ag -0.1657(16) 0.172(4) 0.9622(11) Uani 0.283(15) 8 0.254(19) d
Ag26 Ag -0.3207(12) -0.051(3) 0.7145(16) Uani 0.252(15) 8 0.39(3) d
Ag27 Ag 0.0104(15) 0.1014(19) 0.8696(6) Uani 0.402(13) 8 0.656(19) d
Ag28 Ag -0.0145(13) -0.039(3) 0.6983(7) Uani 0.141(8) 8 0.28(10) d

loop_
_atom_site_aniso_label
_atom_site_aniso_type_symbol
_atom_site_aniso_U_11
_atom_site_aniso_U_22
_atom_site_aniso_U_33
_atom_site_aniso_U_12
_atom_site_aniso_U_13
_atom_site_aniso_U_23
Te1 Te 0.0388(15) 0.0616(16) 0.0406(15) 0 0.0031(13) 0
Te2 Te 0.0656(19) 0.0833(19) 0.0407(14) 0 0.0029(15) 0
Te3 Te 0.076(2) 0.0435(14) 0.070(2) 0 0.0021(17) 0
Te4 Te 0.0690(19) 0.0382(14) 0.0466(16) 0 -0.0128(14) 0
Te5 Te 0.0496(18) 0.0641(18) 0.0568(19) 0 0.0018(14) 0
Te6 Te 0.0420(17) 0.0698(18) 0.0522(17) 0 0.0051(14) 0
Br1 Br 0.0527(19) 0.0377(13) 0.0467(15) 0.0012(13) -0.0009(12) 0.0024(12)
Br2 Br 0.048(2) 0.055(2) 0.042(2) 0 -0.0095(16) 0
Br3 Br 0.050(2) 0.047(2) 0.039(2) 0 0.0007(17) 0
Br4 Br 0.0489(17) 0.0471(14) 0.0398(14) -0.0012(13) -0.0049(11) 0.0081(11)
Br5 Br 0.0365(19) 0.0491(19) 0.051(2) 0 0.0000(14) 0
I1 I 0.0527(19) 0.0377(13) 0.0467(15) 0.0012(13) -0.0009(12) 0.0024(12)
I2 I 0.048(2) 0.055(2) 0.042(2) 0 -0.0095(16) 0
I3 I 0.050(2) 0.047(2) 0.039(2) 0 0.0007(17) 0
I4 I 0.0489(17) 0.0471(14) 0.0398(14) -0.0012(13) -0.0049(11) 0.0081(11)
I5 I 0.0365(19) 0.0491(19) 0.051(2) 0 0.0000(14) 0
Ag1 Ag 0.067(6) 0.38(2) 0.199(14) 0 -0.001(5) 0
Ag2 Ag 0.046(5) 0.101(7) 0.116(8) 0 0.017(5) 0
Ag3 Ag 0.031(6) 0.116(9) 0.087(9) 0 0.019(5) 0
Ag4 Ag 0.24(2) 0.101(8) 0.114(8) -0.083(10) -0.023(9) 0.027(5)
Ag5 Ag 0.056(6) 0.093(6) 0.264(16) 0 0.049(7) 0
Ag6 Ag 0.54(6) 0.148(16) 0.26(3) -0.04(2) -0.09(3) -0.129(18)
Ag7 Ag 0.209(12) 0.209(11) 0.207(14) -0.035(9) -0.085(9) 0.112(9)
Ag8 Ag 0.29(3) 0.36(3) 0.31(3) -0.20(2) -0.27(2) 0.25(2)
Ag9 Ag 0.41(3) 0.091(10) 0.294(19) 0.166(13) 0.193(18) 0.059(11)
Ag10 Ag 0.27(2) 0.247(19) 0.153(13) -0.214(17) 0.101(12) -0.134(12)
Ag11 Ag 0.22(2) 0.085(9) 0.31(3) 0 0.157(19) 0
Ag12 Ag 0.263(19) 0.191(13) 0.180(13) 0.146(12) -0.027(10) 0.009(9)
Ag13 Ag 0.153(11) 0.218(16) 0.199(16) -0.037(10) -0.009(11) -0.091(12)
Ag14 Ag 0.53(4) 0.34(2) 0.106(11) -0.25(2) -0.045(13) 0.051(11)
Ag15 Ag 0.26(3) 0.62(6) 0.37(6) 0 0.01(3) 0
Ag16 Ag 0.218(11) 0.275(10) 0.292(19) -0.105(8) -0.119(10) -0.059(10)
Ag17 Ag 0.364(19) 0.73(3) 0.191(18) -0.355(18) -0.102(11) -0.019(16)
Ag18 Ag 0.115(12) 0.131(11) 0.149(14) -0.017(8) -0.004(7) 0.085(10)
Ag19 Ag 0.35(2) 0.54(6) 0.29(2) -0.11(2) 0.237(19) -0.28(3)
Ag20 Ag 0.38(4) 0.302(15) 0.24(2) -0.049(17) -0.070(17) 0.050(15)
Ag21 Ag 0.91(8) 0.181(15) 0.097(9) -0.049(16) 0.107(19) -0.035(6)
Ag22 Ag 0.08(2) 0.26(5) 0.22(6) 0 -0.01(2) 0
Ag23 Ag 0.30(4) 0.55(6) 0.062(11) 0 -0.055(13) 0
Ag24 Ag 0.21(4) 0.60(8) 0.05(2) 0 0.019(16) 0
Ag25 Ag 0.21(2) 0.31(3) 0.33(3) -0.106(17) 0.024(14) 0.08(2)
Ag26 Ag 0.201(15) 0.087(14) 0.47(4) 0.032(10) -0.032(14) -0.004(15)
Ag27 Ag 0.81(4) 0.217(11) 0.177(10) -0.014(13) 0.051(10) -0.069(8)
Ag28 Ag 0.177(16) 0.089(10) 0.158(16) -0.017(6) 0.002(7) 0.019(11)

loop_
_atom_type_symbol
_atom_type_scat_dispersion_real
_atom_type_scat_dispersion_imag
_atom_type_scat_source
_atom_type_scat_Cromer_Mann_a1
_atom_type_scat_Cromer_Mann_b1
_atom_type_scat_Cromer_Mann_a2
_atom_type_scat_Cromer_Mann_b2
_atom_type_scat_Cromer_Mann_a3
_atom_type_scat_Cromer_Mann_b3
_atom_type_scat_Cromer_Mann_a4
_atom_type_scat_Cromer_Mann_b4
_atom_type_scat_Cromer_Mann_c
Br -0.290 2.460 'International Tables Vol C Tables  4.2.6.8 and 6.1.1.4' 17.1789 2.1723 5.2358 16.579599 5.6377 0.2609 3.9851 41.4328 2.9557
Ag -0.897 1.102 'International Tables Vol C Tables  4.2.6.8 and 6.1.1.4' 19.2808 0.6446 16.688499 7.4726 4.8045 24.6605 1.0463 99.815598 5.179
Te -0.531 1.675 'International Tables Vol C Tables  4.2.6.8 and 6.1.1.4' 19.964399 4.81742 19.0138 0.420885 6.14487 28.5284 2.5239 70.840302 4.352
I -0.474 1.812 'International Tables Vol C Tables  4.2.6.8 and 6.1.1.4' 20.1472 4.347 18.9949 0.3814 7.5138 27.766001 2.2735 66.877602 4.0712
